data_4133648
loop_
_publ_author_name
'Liu, Xiaojuan'
'Xiang, Li'
'Louyriac, Elisa'
'Maron, Laurent'
'Leng, Xuebing'
'Chen, Yaofeng'

_publ_section_title
;
 Divalent Ytterbium Complex-Catalyzed Homo- and Cross-Coupling of Primary
 Arylsilanes.
;
_journal_issue 1
_journal_name_full 'Journal of the American Chemical Society'
_journal_page_first 138
_journal_page_last 142
_journal_paper_doi 10.1021/jacs.8b12138
_journal_volume 141
_journal_year 2019
_chemical_formula_moiety 'C32 H63 N4 Si2 Yb'
_chemical_formula_sum 'C32 H63 N4 Si2 Yb'
_chemical_formula_weight 733.08
_space_group_crystal_system triclinic
_space_group_IT_number 2
_space_group_name_Hall '-P 1'
_space_group_name_H-M_alt 'P -1'
_atom_sites_solution_hydrogens geom
_atom_sites_solution_primary dual
_audit_creation_date 2018-04-25
_audit_creation_method
;
Olex2 1.2
(compiled 2018.04.03 svn.r3497 for OlexSys, GUI svn.r5486)
;
_cell_angle_alpha 77.331(2)
_cell_angle_beta 83.437(2)
_cell_angle_gamma 60.677(2)
_cell_formula_units_Z 2
_cell_length_a 10.8609(4)
_cell_length_b 11.0020(4)
_cell_length_c 18.3602(6)
_cell_measurement_reflns_used 9848
_cell_measurement_temperature 182(2)
_cell_measurement_theta_max 55.085
_cell_measurement_theta_min 4.063
_cell_volume 1866.16(12)
_computing_cell_refinement 'SAINT v8.37A (Bruker, 2015)'
_computing_data_reduction 'SAINT v8.37A (Bruker, 2015)'
_computing_molecular_graphics 'Olex2 (Dolomanov et al., 2009)'
_computing_publication_material 'Olex2 (Dolomanov et al., 2009)'
_computing_structure_refinement 'ShelXL (Sheldrick, 2015)'
_computing_structure_solution 'ShelXT (Sheldrick, 2015)'
_diffrn_ambient_temperature 182.62
_diffrn_measured_fraction_theta_full 0.995
_diffrn_measured_fraction_theta_max 0.991
_diffrn_measurement_device_type 'Bruker APEX-II CCD'
_diffrn_measurement_method '\f and \w scans'
_diffrn_radiation_type GaK\a
_diffrn_radiation_wavelength 1.34139
_diffrn_reflns_av_R_equivalents 0.0433
_diffrn_reflns_av_unetI/netI 0.0433
_diffrn_reflns_Laue_measured_fraction_full 0.995
_diffrn_reflns_Laue_measured_fraction_max 0.991
_diffrn_reflns_limit_h_max 13
_diffrn_reflns_limit_h_min -13
_diffrn_reflns_limit_k_max 13
_diffrn_reflns_limit_k_min -12
_diffrn_reflns_limit_l_max 22
_diffrn_reflns_limit_l_min -19
_diffrn_reflns_number 22466
_diffrn_reflns_point_group_measured_fraction_full 0.995
_diffrn_reflns_point_group_measured_fraction_max 0.991
_diffrn_reflns_theta_full 53.594
_diffrn_reflns_theta_max 55.060
_diffrn_reflns_theta_min 4.062
_diffrn_standards_number 0
_exptl_absorpt_coefficient_mu 8.808
_exptl_absorpt_correction_T_max 0.7508
_exptl_absorpt_correction_T_min 0.4198
_exptl_absorpt_correction_type multi-scan
_exptl_absorpt_process_details
'SADABS-2016/2 (Bruker,2016/2) was used for absorption correction. wR2(int) was 0.1099 before and 0.0615 after correction. The Ratio of minimum to maximum transmission is 0.5591. The \l/2 correction factor is Not present.'
_exptl_crystal_colour yellow
_exptl_crystal_density_diffrn 1.305
_exptl_crystal_description block
_exptl_crystal_F_000 762
_exptl_crystal_size_max 0.12
_exptl_crystal_size_mid 0.08
_exptl_crystal_size_min 0.03
_refine_diff_density_max 0.903
_refine_diff_density_min -1.371
_refine_diff_density_rms 0.079
_refine_ls_extinction_method none
_refine_ls_goodness_of_fit_ref 1.077
_refine_ls_hydrogen_treatment constr
_refine_ls_matrix_type full
_refine_ls_number_parameters 367
_refine_ls_number_reflns 7090
_refine_ls_number_restraints 0
_refine_ls_restrained_S_all 1.077
_refine_ls_R_factor_all 0.0314
_refine_ls_R_factor_gt 0.0291
_refine_ls_shift/su_max 0.003
_refine_ls_shift/su_mean 0.000
_refine_ls_structure_factor_coef Fsqd
_refine_ls_weighting_details 'w=1/[\s^2^(Fo^2^)+(0.0454P)^2^+0.1289P] where P=(Fo^2^+2Fc^2^)/3'
_refine_ls_weighting_scheme calc
_refine_ls_wR_factor_gt 0.0759
_refine_ls_wR_factor_ref 0.0773
_reflns_Friedel_coverage 0.000
_reflns_number_gt 6658
_reflns_number_total 7090
_reflns_threshold_expression 'I > 2\s(I)'
_cod_data_source_file ja8b12138_si_002.cif
_cod_data_source_block mjl18158_0m
_cod_database_code 4133648
_shelx_shelxl_version_number 2016/6
_shelx_space_group_comment
;
The symmetry employed for this shelxl refinement is uniquely defined
by the following loop, which should always be used as a source of
symmetry information in preference to the above space-group names.
They are only intended as comments.
;
_shelx_estimated_absorpt_t_max 0.778
_shelx_estimated_absorpt_t_min 0.418
_olex2_refinement_description
;
1. Fixed Uiso
 At 1.2 times of:
  All C(H) groups, All C(H,H) groups
 At 1.5 times of:
  All C(H,H,H) groups
2.a Ternary CH refined with riding coordinates:
 C19(H19), C22(H22)
2.b Secondary CH2 refined with riding coordinates:
 C6(H6A,H6B), C7(H7A,H7B), C8(H8A,H8B), C9(H9A,H9B), C25(H25A,H25B), C29(H29A,
 H29B)
2.c Aromatic/amide H refined with riding coordinates:
 C3(H3), C15(H15), C16(H16), C17(H17)
2.d Idealised Me refined as rotating group:
 C1(H1A,H1B,H1C), C5(H5A,H5B,H5C), C10(H10A,H10B,H10C), C11(H11A,H11B,H11C),
 C12(H12A,H12B,H12C), C20(H20A,H20B,H20C), C21(H21A,H21B,H21C), C23(H23A,H23B,
 H23C), C24(H24A,H24B,H24C), C26(H26A,H26B,H26C), C27(H27A,H27B,H27C), C28(H28A,
 H28B,H28C), C30(H30A,H30B,H30C), C31(H31A,H31B,H31C), C32(H32A,H32B,H32C)
;
_olex2_submission_special_instructions 'No special instructions were received'

loop_
_space_group_symop_operation_xyz
'x, y, z'
'-x, -y, -z'

loop_
_atom_site_label
_atom_site_type_symbol
_atom_site_fract_x
_atom_site_fract_y
_atom_site_fract_z
_atom_site_U_iso_or_equiv
_atom_site_adp_type
_atom_site_occupancy
_atom_site_site_symmetry_order
_atom_site_calc_flag
_atom_site_refinement_flags_posn
Yb1 Yb 0.75192(2) 0.63772(2) 0.26025(2) 0.02225(6) Uani 1 1 d .
Si1 Si 1.00718(9) 0.69458(11) 0.09833(5) 0.0463(2) Uani 1 1 d .
Si2 Si 0.92838(8) 0.73561(9) 0.38980(4) 0.03144(18) Uani 1 1 d .
N1 N 0.5288(2) 0.8366(2) 0.23155(12) 0.0256(5) Uani 1 1 d .
N2 N 0.6807(2) 0.5608(3) 0.16934(13) 0.0297(5) Uani 1 1 d .
N3 N 0.9209(2) 0.3819(2) 0.26298(13) 0.0308(5) Uani 1 1 d .
N4 N 0.6498(2) 0.4731(3) 0.34753(13) 0.0313(5) Uani 1 1 d .
C1 C 0.2802(3) 0.9786(3) 0.18651(19) 0.0439(8) Uani 1 1 d .
H1A H 0.214844 0.953721 0.219150 0.066 Uiso 1 1 calc GR
H1B H 0.246733 1.009961 0.134942 0.066 Uiso 1 1 calc GR
H1C H 0.285048 1.055482 0.202576 0.066 Uiso 1 1 calc GR
C2 C 0.4262(3) 0.8496(3) 0.19093(16) 0.0313(6) Uani 1 1 d .
C3 C 0.4398(3) 0.7500(3) 0.15040(16) 0.0342(7) Uani 1 1 d .
H3 H 0.354890 0.772636 0.127713 0.041 Uiso 1 1 calc R
C4 C 0.5568(3) 0.6218(3) 0.13714(15) 0.0311(6) Uani 1 1 d .
C5 C 0.5292(3) 0.5542(3) 0.08171(18) 0.0388(7) Uani 1 1 d .
H5A H 0.595034 0.545241 0.039448 0.058 Uiso 1 1 calc GR
H5B H 0.432019 0.613835 0.063709 0.058 Uiso 1 1 calc GR
H5C H 0.542762 0.459949 0.106139 0.058 Uiso 1 1 calc GR
C6 C 0.7885(3) 0.4260(3) 0.14801(19) 0.0390(7) Uani 1 1 d .
H6A H 0.798994 0.439691 0.092980 0.047 Uiso 1 1 calc R
H6B H 0.757389 0.353337 0.164431 0.047 Uiso 1 1 calc R
C7 C 0.9297(3) 0.3742(3) 0.18282(17) 0.0383(7) Uani 1 1 d .
H7A H 0.992480 0.274454 0.177177 0.046 Uiso 1 1 calc R
H7B H 0.973424 0.431498 0.155084 0.046 Uiso 1 1 calc R
C8 C 0.8799(3) 0.2820(3) 0.3122(2) 0.0451(8) Uani 1 1 d .
H8A H 0.920129 0.258588 0.362300 0.054 Uiso 1 1 calc R
H8B H 0.922185 0.193078 0.292363 0.054 Uiso 1 1 calc R
C9 C 0.7218(4) 0.3371(3) 0.3205(2) 0.0434(8) Uani 1 1 d .
H9A H 0.682119 0.350546 0.271655 0.052 Uiso 1 1 calc R
H9B H 0.703516 0.265718 0.356080 0.052 Uiso 1 1 calc R
C10 C 0.4972(3) 0.5322(4) 0.3365(2) 0.0427(8) Uani 1 1 d .
H10A H 0.444761 0.617402 0.358660 0.064 Uiso 1 1 calc GR
H10B H 0.468068 0.461397 0.360589 0.064 Uiso 1 1 calc GR
H10C H 0.477434 0.556954 0.282968 0.064 Uiso 1 1 calc GR
C11 C 0.6729(4) 0.4491(4) 0.42812(18) 0.0460(8) Uani 1 1 d .
H11A H 0.774293 0.404744 0.437531 0.069 Uiso 1 1 calc GR
H11B H 0.635955 0.386384 0.455319 0.069 Uiso 1 1 calc GR
H11C H 0.623903 0.540069 0.445122 0.069 Uiso 1 1 calc GR
C12 C 1.0640(3) 0.3458(3) 0.28485(18) 0.0383(7) Uani 1 1 d .
H12A H 1.093507 0.410982 0.252773 0.057 Uiso 1 1 calc GR
H12B H 1.130938 0.248134 0.279196 0.057 Uiso 1 1 calc GR
H12C H 1.062070 0.354457 0.337017 0.057 Uiso 1 1 calc GR
C13 C 0.5017(3) 0.9637(3) 0.25619(15) 0.0267(6) Uani 1 1 d .
C14 C 0.5228(3) 1.0686(3) 0.20569(16) 0.0328(6) Uani 1 1 d .
C15 C 0.4889(3) 1.1940(3) 0.22883(18) 0.0388(7) Uani 1 1 d .
H15 H 0.501402 1.266054 0.195034 0.047 Uiso 1 1 calc R
C16 C 0.4372(3) 1.2159(3) 0.30011(18) 0.0399(7) Uani 1 1 d .
H16 H 0.411902 1.303312 0.314299 0.048 Uiso 1 1 calc R
C17 C 0.4228(3) 1.1103(3) 0.35020(17) 0.0347(7) Uani 1 1 d .
H17 H 0.391017 1.124564 0.399546 0.042 Uiso 1 1 calc R
C18 C 0.4538(3) 0.9830(3) 0.33023(15) 0.0284(6) Uani 1 1 d .
C19 C 0.4312(3) 0.8732(3) 0.38631(17) 0.0323(6) Uani 1 1 d .
H19 H 0.492131 0.779371 0.370929 0.039 Uiso 1 1 calc R
C20 C 0.2782(3) 0.9019(4) 0.3881(2) 0.0449(8) Uani 1 1 d .
H20A H 0.267099 0.831202 0.427082 0.067 Uiso 1 1 calc GR
H20B H 0.254460 0.895764 0.339538 0.067 Uiso 1 1 calc GR
H20C H 0.215005 0.997070 0.398666 0.067 Uiso 1 1 calc GR
C21 C 0.4738(4) 0.8600(4) 0.46585(17) 0.0407(7) Uani 1 1 d .
H21A H 0.567123 0.853976 0.464499 0.061 Uiso 1 1 calc GR
H21B H 0.477222 0.774224 0.497498 0.061 Uiso 1 1 calc GR
H21C H 0.404334 0.943455 0.486266 0.061 Uiso 1 1 calc GR
C22 C 0.5799(4) 1.0511(3) 0.12666(17) 0.0410(8) Uani 1 1 d .
H22 H 0.624972 0.947938 0.124582 0.049 Uiso 1 1 calc R
C23 C 0.4630(5) 1.1323(5) 0.0680(2) 0.0681(12) Uani 1 1 d .
H23A H 0.396060 1.094955 0.077459 0.102 Uiso 1 1 calc GR
H23B H 0.504916 1.120524 0.018110 0.102 Uiso 1 1 calc GR
H23C H 0.413395 1.233312 0.070769 0.102 Uiso 1 1 calc GR
C24 C 0.6917(5) 1.0983(4) 0.1055(2) 0.0617(11) Uani 1 1 d .
H24A H 0.646791 1.201980 0.098282 0.093 Uiso 1 1 calc GR
H24B H 0.738771 1.067545 0.059019 0.093 Uiso 1 1 calc GR
H24C H 0.761432 1.055745 0.145412 0.093 Uiso 1 1 calc GR
C25 C 0.9101(3) 0.7040(3) 0.18665(16) 0.0331(6) Uani 1 1 d .
H25A H 0.860014 0.807701 0.185125 0.040 Uiso 1 1 calc R
H25B H 0.987664 0.666456 0.222498 0.040 Uiso 1 1 calc R
C26 C 0.8936(5) 0.7246(7) 0.0195(2) 0.096(2) Uani 1 1 d .
H26A H 0.877652 0.642821 0.024249 0.144 Uiso 1 1 calc GR
H26B H 0.941085 0.736051 -0.028191 0.144 Uiso 1 1 calc GR
H26C H 0.802705 0.810420 0.021230 0.144 Uiso 1 1 calc GR
C27 C 1.0720(5) 0.8284(6) 0.0735(3) 0.097(2) Uani 1 1 d .
H27A H 0.991334 0.923916 0.061697 0.145 Uiso 1 1 calc GR
H27B H 1.135183 0.808766 0.030015 0.145 Uiso 1 1 calc GR
H27C H 1.123340 0.822478 0.115837 0.145 Uiso 1 1 calc GR
C28 C 1.1734(4) 0.5201(5) 0.1009(2) 0.0664(12) Uani 1 1 d .
H28A H 1.230040 0.501363 0.143906 0.100 Uiso 1 1 calc GR
H28B H 1.227910 0.523937 0.054842 0.100 Uiso 1 1 calc GR
H28C H 1.149040 0.444022 0.105172 0.100 Uiso 1 1 calc GR
C29 C 0.8240(3) 0.6528(3) 0.37533(16) 0.0299(6) Uani 1 1 d .
H29A H 0.735352 0.698534 0.403858 0.036 Uiso 1 1 calc R
H29B H 0.875491 0.553436 0.402257 0.036 Uiso 1 1 calc R
C30 C 0.8684(5) 0.9177(4) 0.3323(2) 0.0638(11) Uani 1 1 d .
H30A H 0.881907 0.911895 0.279190 0.096 Uiso 1 1 calc GR
H30B H 0.923852 0.958323 0.345162 0.096 Uiso 1 1 calc GR
H30C H 0.768215 0.978199 0.342303 0.096 Uiso 1 1 calc GR
C31 C 0.9188(4) 0.7597(4) 0.4888(2) 0.0534(9) Uani 1 1 d .
H31A H 0.819938 0.816826 0.502818 0.080 Uiso 1 1 calc GR
H31B H 0.972161 0.808244 0.493233 0.080 Uiso 1 1 calc GR
H31C H 0.959246 0.666681 0.522080 0.080 Uiso 1 1 calc GR
C32 C 1.1205(4) 0.6221(5) 0.3714(2) 0.0583(10) Uani 1 1 d .
H32A H 1.153050 0.527137 0.402177 0.087 Uiso 1 1 calc GR
H32B H 1.174251 0.664817 0.383847 0.087 Uiso 1 1 calc GR
H32C H 1.134921 0.614779 0.318523 0.087 Uiso 1 1 calc GR

loop_
_atom_site_aniso_label
_atom_site_aniso_U_11
_atom_site_aniso_U_22
_atom_site_aniso_U_33
_atom_site_aniso_U_23
_atom_site_aniso_U_13
_atom_site_aniso_U_12
Yb1 0.02245(9) 0.01926(9) 0.02590(9) -0.00720(6) 0.00014(5) -0.00955(6)
Si1 0.0297(4) 0.0656(6) 0.0323(4) -0.0009(4) 0.0038(3) -0.0184(4)
Si2 0.0323(4) 0.0291(4) 0.0369(4) -0.0113(3) -0.0043(3) -0.0149(3)
N1 0.0268(11) 0.0212(12) 0.0298(11) -0.0106(9) -0.0008(9) -0.0098(9)
N2 0.0297(12) 0.0275(13) 0.0360(12) -0.0156(10) 0.0005(10) -0.0132(10)
N3 0.0264(12) 0.0225(12) 0.0392(13) -0.0079(10) 0.0006(10) -0.0078(10)
N4 0.0312(13) 0.0259(13) 0.0403(13) -0.0091(10) 0.0052(10) -0.0163(10)
C1 0.0326(16) 0.0367(18) 0.0536(19) -0.0176(15) -0.0097(14) -0.0044(13)
C2 0.0290(14) 0.0271(15) 0.0343(14) -0.0088(12) -0.0033(11) -0.0090(12)
C3 0.0313(15) 0.0334(16) 0.0391(15) -0.0130(13) -0.0086(12) -0.0123(13)
C4 0.0354(15) 0.0306(16) 0.0312(14) -0.0101(12) -0.0016(11) -0.0169(13)
C5 0.0400(17) 0.0377(18) 0.0449(17) -0.0195(14) -0.0067(13) -0.0175(14)
C6 0.0365(17) 0.0330(17) 0.0471(18) -0.0228(14) 0.0005(13) -0.0105(13)
C7 0.0317(16) 0.0333(17) 0.0454(17) -0.0236(14) 0.0033(13) -0.0065(13)
C8 0.0383(18) 0.0189(15) 0.068(2) -0.0071(14) 0.0077(15) -0.0085(13)
C9 0.0453(19) 0.0263(16) 0.064(2) -0.0110(15) 0.0085(15) -0.0221(14)
C10 0.0355(17) 0.0368(18) 0.061(2) -0.0155(15) 0.0039(14) -0.0194(14)
C11 0.055(2) 0.047(2) 0.0438(18) 0.0003(15) 0.0026(15) -0.0348(17)
C12 0.0264(15) 0.0344(17) 0.0462(17) -0.0093(14) -0.0046(12) -0.0070(13)
C13 0.0222(13) 0.0185(13) 0.0375(15) -0.0103(11) -0.0012(11) -0.0061(10)
C14 0.0313(15) 0.0218(14) 0.0404(16) -0.0046(12) -0.0018(12) -0.0091(12)
C15 0.0432(17) 0.0219(15) 0.0514(18) -0.0045(13) -0.0004(14) -0.0165(13)
C16 0.0436(18) 0.0266(16) 0.0551(19) -0.0168(14) -0.0008(14) -0.0174(14)
C17 0.0366(16) 0.0315(16) 0.0402(16) -0.0172(13) 0.0020(12) -0.0158(13)
C18 0.0245(13) 0.0225(14) 0.0364(14) -0.0110(11) -0.0034(11) -0.0072(11)
C19 0.0331(15) 0.0293(16) 0.0378(15) -0.0150(12) 0.0048(12) -0.0151(13)
C20 0.0391(18) 0.048(2) 0.0527(19) -0.0108(16) 0.0047(14) -0.0255(16)
C21 0.0482(19) 0.0371(18) 0.0324(15) -0.0081(13) 0.0024(13) -0.0171(15)
C22 0.0490(19) 0.0230(15) 0.0403(17) -0.0047(13) 0.0081(14) -0.0114(14)
C23 0.085(3) 0.068(3) 0.0387(19) -0.0018(18) -0.0033(19) -0.029(2)
C24 0.068(3) 0.042(2) 0.064(2) -0.0040(18) 0.022(2) -0.025(2)
C25 0.0346(15) 0.0335(16) 0.0339(15) -0.0024(12) 0.0014(12) -0.0202(13)
C26 0.069(3) 0.154(5) 0.036(2) -0.023(3) -0.0027(19) -0.029(3)
C27 0.047(3) 0.080(3) 0.129(5) 0.036(3) 0.017(3) -0.030(2)
C28 0.040(2) 0.078(3) 0.067(2) -0.018(2) 0.0225(18) -0.021(2)
C29 0.0272(14) 0.0337(16) 0.0302(14) -0.0097(12) 0.0010(11) -0.0146(12)
C30 0.096(3) 0.042(2) 0.069(2) -0.0009(18) -0.026(2) -0.044(2)
C31 0.053(2) 0.057(2) 0.051(2) -0.0238(18) -0.0094(17) -0.0203(18)
C32 0.0348(18) 0.073(3) 0.080(3) -0.035(2) 0.0057(17) -0.0291(18)

loop_
_atom_type_symbol
_atom_type_description
_atom_type_scat_dispersion_real
_atom_type_scat_dispersion_imag
_atom_type_scat_source
C C 0.0148 0.0070 'International Tables Vol C Tables 4.2.6.8 and 6.1.1.4'
H H 0.0000 0.0000 'International Tables Vol C Tables 4.2.6.8 and 6.1.1.4'
N N 0.0253 0.0136 'International Tables Vol C Tables 4.2.6.8 and 6.1.1.4'
Si Si 0.2148 0.2488 'International Tables Vol C Tables 4.2.6.8 and 6.1.1.4'
Yb Yb -9.7556 10.2635 'International Tables Vol C Tables 4.2.6.8 and 6.1.1.4'

loop_
_geom_angle_atom_site_label_1
_geom_angle_atom_site_label_2
_geom_angle_atom_site_label_3
_geom_angle
N1 Yb1 N2 80.91(8)
N1 Yb1 N3 150.64(8)
N1 Yb1 N4 95.01(8)
N1 Yb1 C25 103.99(9)
N1 Yb1 C29 106.92(9)
N2 Yb1 N3 71.78(8)
N2 Yb1 N4 78.41(8)
N2 Yb1 C29 162.62(10)
N3 Yb1 N4 69.51(8)
C25 Yb1 N2 99.26(10)
C25 Yb1 N3 91.08(9)
C25 Yb1 N4 160.29(9)
C25 Yb1 C29 93.92(10)
C29 Yb1 N3 96.82(9)
C29 Yb1 N4 85.36(9)
C25 Si1 C26 110.78(18)
C25 Si1 C27 113.3(2)
C25 Si1 C28 112.22(16)
C26 Si1 C28 109.3(2)
C27 Si1 C26 107.4(3)
C27 Si1 C28 103.4(2)
C29 Si2 C30 113.61(16)
C29 Si2 C31 112.47(17)
C29 Si2 C32 111.43(16)
C30 Si2 C31 104.72(19)
C32 Si2 C30 109.1(2)
C32 Si2 C31 104.98(17)
C2 N1 Yb1 127.90(18)
C2 N1 C13 115.6(2)
C13 N1 Yb1 116.32(16)
C4 N2 Yb1 128.19(18)
C4 N2 C6 116.4(2)
C6 N2 Yb1 115.43(18)
C7 N3 Yb1 101.45(16)
C7 N3 C12 106.6(2)
C8 N3 Yb1 115.20(17)
C8 N3 C7 114.0(3)
C8 N3 C12 108.1(2)
C12 N3 Yb1 111.14(18)
C9 N4 Yb1 105.10(18)
C10 N4 Yb1 111.77(18)
C10 N4 C9 106.9(2)
C11 N4 Yb1 114.69(18)
C11 N4 C9 110.6(3)
C11 N4 C10 107.6(2)
H1A C1 H1B 109.5
H1A C1 H1C 109.5
H1B C1 H1C 109.5
C2 C1 H1A 109.5
C2 C1 H1B 109.5
C2 C1 H1C 109.5
N1 C2 C1 121.1(3)
N1 C2 C3 125.2(3)
C3 C2 C1 113.7(3)
C2 C3 H3 114.2
C2 C3 C4 131.5(3)
C4 C3 H3 114.2
N2 C4 C3 125.1(3)
N2 C4 C5 120.8(3)
C3 C4 C5 114.1(3)
C4 C5 H5A 109.5
C4 C5 H5B 109.5
C4 C5 H5C 109.5
H5A C5 H5B 109.5
H5A C5 H5C 109.5
H5B C5 H5C 109.5
N2 C6 H6A 109.4
N2 C6 H6B 109.4
N2 C6 C7 111.2(2)
H6A C6 H6B 108.0
C7 C6 H6A 109.4
C7 C6 H6B 109.4
Yb1 C7 H7A 159.6
Yb1 C7 H7B 83.9
N3 C7 Yb1 50.99(12)
N3 C7 C6 114.1(2)
N3 C7 H7A 108.7
N3 C7 H7B 108.7
C6 C7 Yb1 82.12(15)
C6 C7 H7A 108.7
C6 C7 H7B 108.7
H7A C7 H7B 107.6
N3 C8 H8A 108.6
N3 C8 H8B 108.6
N3 C8 C9 114.5(3)
H8A C8 H8B 107.6
C9 C8 H8A 108.6
C9 C8 H8B 108.6
N4 C9 C8 112.0(3)
N4 C9 H9A 109.2
N4 C9 H9B 109.2
C8 C9 H9A 109.2
C8 C9 H9B 109.2
H9A C9 H9B 107.9
N4 C10 H10A 109.5
N4 C10 H10B 109.5
N4 C10 H10C 109.5
H10A C10 H10B 109.5
H10A C10 H10C 109.5
H10B C10 H10C 109.5
N4 C11 H11A 109.5
N4 C11 H11B 109.5
N4 C11 H11C 109.5
H11A C11 H11B 109.5
H11A C11 H11C 109.5
H11B C11 H11C 109.5
N3 C12 H12A 109.5
N3 C12 H12B 109.5
N3 C12 H12C 109.5
H12A C12 H12B 109.5
H12A C12 H12C 109.5
H12B C12 H12C 109.5
C14 C13 N1 119.1(2)
C14 C13 C18 120.4(3)
C18 C13 N1 120.5(2)
C13 C14 C22 122.7(3)
C15 C14 C13 118.5(3)
C15 C14 C22 118.8(3)
C14 C15 H15 119.3
C16 C15 C14 121.5(3)
C16 C15 H15 119.3
C15 C16 H16 120.2
C17 C16 C15 119.6(3)
C17 C16 H16 120.2
C16 C17 H17 119.2
C16 C17 C18 121.6(3)
C18 C17 H17 119.2
C13 C18 C19 122.3(2)
C17 C18 C13 118.3(3)
C17 C18 C19 119.4(3)
C18 C19 H19 107.6
C18 C19 C20 112.2(3)
C18 C19 C21 113.0(3)
C20 C19 H19 107.6
C20 C19 C21 108.7(3)
C21 C19 H19 107.6
C19 C20 H20A 109.5
C19 C20 H20B 109.5
C19 C20 H20C 109.5
H20A C20 H20B 109.5
H20A C20 H20C 109.5
H20B C20 H20C 109.5
C19 C21 H21A 109.5
C19 C21 H21B 109.5
C19 C21 H21C 109.5
H21A C21 H21B 109.5
H21A C21 H21C 109.5
H21B C21 H21C 109.5
C14 C22 H22 107.8
C14 C22 C23 112.4(3)
C23 C22 H22 107.8
C24 C22 C14 112.4(3)
C24 C22 H22 107.8
C24 C22 C23 108.5(3)
C22 C23 H23A 109.5
C22 C23 H23B 109.5
C22 C23 H23C 109.5
H23A C23 H23B 109.5
H23A C23 H23C 109.5
H23B C23 H23C 109.5
C22 C24 H24A 109.5
C22 C24 H24B 109.5
C22 C24 H24C 109.5
H24A C24 H24B 109.5
H24A C24 H24C 109.5
H24B C24 H24C 109.5
Yb1 C25 H25A 100.8
Yb1 C25 H25B 100.8
Si1 C25 Yb1 144.51(17)
Si1 C25 H25A 100.8
Si1 C25 H25B 100.8
H25A C25 H25B 104.4
Si1 C26 H26A 109.5
Si1 C26 H26B 109.5
Si1 C26 H26C 109.5
H26A C26 H26B 109.5
H26A C26 H26C 109.5
H26B C26 H26C 109.5
Si1 C27 H27A 109.5
Si1 C27 H27B 109.5
Si1 C27 H27C 109.5
H27A C27 H27B 109.5
H27A C27 H27C 109.5
H27B C27 H27C 109.5
Si1 C28 H28A 109.5
Si1 C28 H28B 109.5
Si1 C28 H28C 109.5
H28A C28 H28B 109.5
H28A C28 H28C 109.5
H28B C28 H28C 109.5
Yb1 C29 H29A 105.1
Yb1 C29 H29B 105.1
Si2 C29 Yb1 128.94(15)
Si2 C29 H29A 105.1
Si2 C29 H29B 105.1
H29A C29 H29B 105.9
Si2 C30 H30A 109.5
Si2 C30 H30B 109.5
Si2 C30 H30C 109.5
H30A C30 H30B 109.5
H30A C30 H30C 109.5
H30B C30 H30C 109.5
Si2 C31 H31A 109.5
Si2 C31 H31B 109.5
Si2 C31 H31C 109.5
H31A C31 H31B 109.5
H31A C31 H31C 109.5
H31B C31 H31C 109.5
Si2 C32 H32A 109.5
Si2 C32 H32B 109.5
Si2 C32 H32C 109.5
H32A C32 H32B 109.5
H32A C32 H32C 109.5
H32B C32 H32C 109.5

loop_
_geom_bond_atom_site_label_1
_geom_bond_atom_site_label_2
_geom_bond_distance
Yb1 N1 2.352(2)
Yb1 N2 2.379(2)
Yb1 N3 2.489(2)
Yb1 N4 2.714(2)
Yb1 C25 2.361(3)
Yb1 C29 2.401(3)
Si1 C25 1.824(3)
Si1 C26 1.878(4)
Si1 C27 1.876(5)
Si1 C28 1.880(4)
Si2 C29 1.836(3)
Si2 C30 1.872(4)
Si2 C31 1.878(3)
Si2 C32 1.871(4)
N1 C2 1.343(4)
N1 C13 1.446(3)
N2 C4 1.316(4)
N2 C6 1.474(4)
N3 C7 1.482(4)
N3 C8 1.475(4)
N3 C12 1.484(4)
N4 C9 1.479(4)
N4 C10 1.474(4)
N4 C11 1.473(4)
C1 H1A 0.9800
C1 H1B 0.9800
C1 H1C 0.9800
C1 C2 1.520(4)
C2 C3 1.397(4)
C3 H3 0.9500
C3 C4 1.410(4)
C4 C5 1.516(4)
C5 H5A 0.9800
C5 H5B 0.9800
C5 H5C 0.9800
C6 H6A 0.9900
C6 H6B 0.9900
C6 C7 1.514(4)
C7 H7A 0.9900
C7 H7B 0.9900
C8 H8A 0.9900
C8 H8B 0.9900
C8 C9 1.517(5)
C9 H9A 0.9900
C9 H9B 0.9900
C10 H10A 0.9800
C10 H10B 0.9800
C10 H10C 0.9800
C11 H11A 0.9800
C11 H11B 0.9800
C11 H11C 0.9800
C12 H12A 0.9800
C12 H12B 0.9800
C12 H12C 0.9800
C13 C14 1.409(4)
C13 C18 1.421(4)
C14 C15 1.394(4)
C14 C22 1.525(4)
C15 H15 0.9500
C15 C16 1.387(5)
C16 H16 0.9500
C16 C17 1.377(4)
C17 H17 0.9500
C17 C18 1.395(4)
C18 C19 1.505(4)
C19 H19 1.0000
C19 C20 1.531(4)
C19 C21 1.537(4)
C20 H20A 0.9800
C20 H20B 0.9800
C20 H20C 0.9800
C21 H21A 0.9800
C21 H21B 0.9800
C21 H21C 0.9800
C22 H22 1.0000
C22 C23 1.533(5)
C22 C24 1.522(5)
C23 H23A 0.9800
C23 H23B 0.9800
C23 H23C 0.9800
C24 H24A 0.9800
C24 H24B 0.9800
C24 H24C 0.9800
C25 H25A 0.9900
C25 H25B 0.9900
C26 H26A 0.9800
C26 H26B 0.9800
C26 H26C 0.9800
C27 H27A 0.9800
C27 H27B 0.9800
C27 H27C 0.9800
C28 H28A 0.9800
C28 H28B 0.9800
C28 H28C 0.9800
C29 H29A 0.9900
C29 H29B 0.9900
C30 H30A 0.9800
C30 H30B 0.9800
C30 H30C 0.9800
C31 H31A 0.9800
C31 H31B 0.9800
C31 H31C 0.9800
C32 H32A 0.9800
C32 H32B 0.9800
C32 H32C 0.9800
